data_1508296
loop_
_publ_author_name
'Lehnherr, Dan'
'Waterloo, Andreas R.'
'Goetz, Katelyn P.'
'Payne, Marcia M.'
'Hampel, Frank'
'Anthony, John E.'
'Jurchescu, Oana D.'
'Tykwinski, Rik R.'

_publ_section_title
;
 Isomerically pure syn-anthradithiophenes: synthesis, properties, and FET
 performance.
;
_journal_issue 14
_journal_name_full 'Organic letters'
_journal_page_first 3660
_journal_page_last 3663
_journal_paper_doi 10.1021/ol301503k
_journal_volume 14
_journal_year 2012
_chemical_formula_moiety 'C34 H36 F2 S2 Si2'
_chemical_formula_sum 'C34 H36 F2 S2 Si2'
_chemical_formula_weight 602.93
_chemical_name_systematic
;
 ? 
;
_space_group_crystal_system triclinic
_space_group_IT_number 2
_space_group_name_Hall '-P 1'
_space_group_name_H-M_alt 'P -1'
_symmetry_space_group_name_Hall '-P 1'
_symmetry_space_group_name_H-M 'P -1'
_atom_sites_solution_hydrogens geom
_atom_sites_solution_primary direct
_atom_sites_solution_secondary difmap
_audit_creation_date 2012-04-16
_audit_creation_method
;
  Olex2 1.2-beta
  (compiled 2012.03.20 svn.r2253, GUI svn.r4124)
;
_cell_angle_alpha 87.014(13)
_cell_angle_beta 84.846(15)
_cell_angle_gamma 63.64(2)
_cell_formula_units_Z 1
_cell_length_a 7.0493(17)
_cell_length_b 7.9236(15)
_cell_length_c 16.025(2)
_cell_measurement_reflns_used 878
_cell_measurement_temperature 153.05(10)
_cell_measurement_theta_max 54.1691
_cell_measurement_theta_min 6.3202
_cell_volume 798.7(3)
_computing_cell_refinement
;
CrysAlisPro, Agilent Technologies,
Version 1.171.35.21 (release 20-01-2012 CrysAlis171 .NET)
(compiled Jan 23 2012,18:06:46)
;
_computing_data_collection
;
CrysAlisPro, Agilent Technologies,
Version 1.171.35.21 (release 20-01-2012 CrysAlis171 .NET)
(compiled Jan 23 2012,18:06:46)
;
_computing_data_reduction
;
CrysAlisPro, Agilent Technologies,
Version 1.171.35.21 (release 20-01-2012 CrysAlis171 .NET)
(compiled Jan 23 2012,18:06:46)
;
_computing_molecular_graphics
;
O. V. Dolomanov, L. J. Bourhis, R. J. Gildea, J. A. K. Howard and H. Puschmann,
OLEX2: a complete structure solution, refinement and analysis program.
J. Appl. Cryst. (2009). 42, 339-341.
;
_computing_publication_material
;
O. V. Dolomanov, L. J. Bourhis, R. J. Gildea, J. A. K. Howard and H. Puschmann,
OLEX2: a complete structure solution, refinement and analysis program.
J. Appl. Cryst. (2009). 42, 339-341.
;
_computing_structure_refinement
;
SHELXL, G.M. Sheldrick, Acta Cryst.
(2008). A64, 112-122
;
_computing_structure_solution
;
SHELXS, G.M. Sheldrick, Acta Cryst.
(2008). A64, 112-122
;
_diffrn_ambient_temperature 153.05(10)
_diffrn_detector_area_resol_mean 10.6144
_diffrn_measured_fraction_theta_full 0.701
_diffrn_measured_fraction_theta_max 0.701
_diffrn_measurement_details
;
  1 omega  -67.00  -37.00   1.0000    1.5000
omega____ theta____ kappa____ phi______ frames
    -        0.0000 -178.0000  150.0000 30

  2 omega  -99.00  -69.00   1.0000    1.5000
omega____ theta____ kappa____ phi______ frames
    -        0.0000 -178.0000  150.0000 30

  3 omega -117.00  -79.00   1.0000    4.0400
omega____ theta____ kappa____ phi______ frames
    -      -55.4492  -99.0000  -90.0000 38

  4 omega -140.00  -85.00   1.0000    4.0400
omega____ theta____ kappa____ phi______ frames
    -      -55.4492  -99.0000    0.0000 55

  5 omega -148.00 -121.00   1.0000    4.0400
omega____ theta____ kappa____ phi______ frames
    -      -55.4492  -99.0000  -90.0000 27

  6 omega  105.00  151.00   1.0000    4.0400
omega____ theta____ kappa____ phi______ frames
    -       55.4492   82.0000   50.0000 46

  7 omega  -61.00   15.00   1.0000    4.0400
omega____ theta____ kappa____ phi______ frames
    -      -70.5000   50.0000   30.0000 76

  8 omega  -48.00   22.00   1.0000    4.0400
omega____ theta____ kappa____ phi______ frames
    -      -70.5000   38.0000 -120.0000 70

  9 omega   37.00   93.00   1.0000    4.0400
omega____ theta____ kappa____ phi______ frames
    -      110.8984  -38.0000   60.0000 56

 10 omega  133.00  166.00   1.0000    4.0400
omega____ theta____ kappa____ phi______ frames
    -      110.8984  111.0000  150.0000 33

 11 omega   29.00  104.00   1.0000    4.0400
omega____ theta____ kappa____ phi______ frames
    -      110.8984  -77.0000   60.0000 75

 12 omega   35.00   92.00   1.0000    4.0400
omega____ theta____ kappa____ phi______ frames
    -      110.8984  -25.0000  120.0000 57

 13 omega  104.00  131.00   1.0000    4.0400
omega____ theta____ kappa____ phi______ frames
    -      110.8984  111.0000  150.0000 27

 14 omega   17.00   82.00   1.0000    4.0400
omega____ theta____ kappa____ phi______ frames
    -      110.8984  -25.0000    0.0000 65

 15 omega   74.00  162.00   1.0000    4.0400
omega____ theta____ kappa____ phi______ frames
    -      110.8984   38.0000  -90.0000 88
;
_diffrn_measurement_device_type 'SuperNova, Dual, Cu at zero, Atlas'
_diffrn_measurement_method '\w scans'
_diffrn_orient_matrix_UB_11 0.0413003000
_diffrn_orient_matrix_UB_12 -0.1130480000
_diffrn_orient_matrix_UB_13 0.0830832000
_diffrn_orient_matrix_UB_21 -0.1744311000
_diffrn_orient_matrix_UB_22 -0.0596536000
_diffrn_orient_matrix_UB_23 -0.0149171000
_diffrn_orient_matrix_UB_31 0.1663930000
_diffrn_orient_matrix_UB_32 -0.1753640000
_diffrn_orient_matrix_UB_33 -0.0468418000
_diffrn_radiation_monochromator mirror
_diffrn_radiation_type 'Cu K\a'
_diffrn_radiation_wavelength 1.5418
_diffrn_reflns_av_R_equivalents 0.0217
_diffrn_reflns_av_unetI/netI 0.0295
_diffrn_reflns_limit_h_max 6
_diffrn_reflns_limit_h_min -7
_diffrn_reflns_limit_k_max 7
_diffrn_reflns_limit_k_min -8
_diffrn_reflns_limit_l_max 12
_diffrn_reflns_limit_l_min -16
_diffrn_reflns_number 1809
_diffrn_reflns_theta_full 54.23
_diffrn_reflns_theta_max 54.23
_diffrn_reflns_theta_min 7.03
_diffrn_source 'SuperNova (Cu) X-ray Source'
_exptl_absorpt_coefficient_mu 2.498
_exptl_absorpt_correction_T_max 0.908
_exptl_absorpt_correction_T_min 0.747
_exptl_absorpt_correction_type analytical
_exptl_absorpt_process_details
;
CrysAlisPro, Agilent Technologies,
Version 1.171.35.21 (release 20-01-2012 CrysAlis171 .NET)
(compiled Jan 23 2012,18:06:46)
Analytical numeric absorption correction using a multifaceted crystal
            model based on expressions derived by R.C. Clark & J.S. Reid.
(Clark, R. C. & Reid, J. S. (1995). Acta Cryst. A51, 887-897)
;
_exptl_crystal_colour 'clear dark red'
_exptl_crystal_colour_lustre clear
_exptl_crystal_colour_modifier dark
_exptl_crystal_colour_primary red
_exptl_crystal_density_diffrn 1.253
_exptl_crystal_density_method 'not measured'
_exptl_crystal_description block
_exptl_crystal_F_000 318
_exptl_crystal_recrystallization_method 'crystallized from n-pentane'
_exptl_crystal_size_max 0.1914
_exptl_crystal_size_mid 0.0899
_exptl_crystal_size_min 0.0342
_refine_diff_density_max 0.174
_refine_diff_density_min -0.213
_refine_diff_density_rms 0.038
_refine_ls_extinction_method none
_refine_ls_goodness_of_fit_ref 1.052
_refine_ls_hydrogen_treatment mixed
_refine_ls_matrix_type full
_refine_ls_number_parameters 197
_refine_ls_number_reflns 1371
_refine_ls_number_restraints 5
_refine_ls_restrained_S_all 1.052
_refine_ls_R_factor_all 0.0476
_refine_ls_R_factor_gt 0.0382
_refine_ls_shift/su_max 0.000
_refine_ls_shift/su_mean 0.000
_refine_ls_structure_factor_coef Fsqd
_refine_ls_weighting_details 'calc w=1/[\s^2^(Fo^2^)+(0.0609P)^2^+0.3313P] where P=(Fo^2^+2Fc^2^)/3'
_refine_ls_weighting_scheme calc
_refine_ls_wR_factor_gt 0.0970
_refine_ls_wR_factor_ref 0.1042
_reflns_number_gt 1173
_reflns_number_total 1371
_reflns_threshold_expression >2sigma(I)
_cod_data_source_file ol301503k_si_002.cif
_cod_data_source_block syn-2a
_cod_depositor_comments 'Adding full bibliography for 1508296--1508298.cif.'
_cod_database_code 1508296
_chemical_oxdiff_formula 'C34 H36 F2 S2 Si2'
_reflns_odcompleteness_completeness 69.91
_reflns_odcompleteness_iscentric 1
_reflns_odcompleteness_theta 54.18

loop_
_space_group_symop_id
_space_group_symop_operation_xyz
1 'x, y, z'
2 '-x, -y, -z'

loop_
_atom_site_label
_atom_site_type_symbol
_atom_site_fract_x
_atom_site_fract_y
_atom_site_fract_z
_atom_site_U_iso_or_equiv
_atom_site_adp_type
_atom_site_occupancy
_atom_site_symmetry_multiplicity
_atom_site_calc_flag
_atom_site_refinement_flags
_atom_site_disorder_assembly
_atom_site_disorder_group
C1 C -0.0683(5) 0.8541(5) 0.1602(2) 0.0267(9) Uani 1 1 d . . .
C2 C -0.0887(6) 0.7898(5) 0.2281(2) 0.0307(9) Uani 1 1 d . . .
C3 C 0.0131(6) 0.4321(5) 0.3284(2) 0.0378(10) Uani 1 1 d . . .
H3A H 0.0147 0.3810 0.3849 0.045 Uiso 1 1 calc R . .
H3B H -0.0841 0.4047 0.2989 0.045 Uiso 1 1 calc R . .
C4 C 0.2349(8) 0.3298(6) 0.2850(3) 0.0570(13) Uani 1 1 d . . .
H4A H 0.2369 0.3807 0.2294 0.086 Uiso 1 1 calc R . .
H4B H 0.2722 0.1980 0.2819 0.086 Uiso 1 1 calc R . .
H4C H 0.3353 0.3465 0.3162 0.086 Uiso 1 1 calc R . .
C5 C 0.0804(6) 0.7602(5) 0.3947(2) 0.0359(10) Uani 1 1 d . . .
H5A H 0.0629 0.7314 0.4536 0.043 Uiso 1 1 calc R . .
H5B H 0.2276 0.6840 0.3756 0.043 Uiso 1 1 calc R . .
C6 C 0.0314(7) 0.9683(5) 0.3850(2) 0.0447(11) Uani 1 1 d . . .
H6A H 0.0620 0.9952 0.3276 0.067 Uiso 1 1 calc R . .
H6B H 0.1173 0.9955 0.4202 0.067 Uiso 1 1 calc R . .
H6C H -0.1160 1.0449 0.4011 0.067 Uiso 1 1 calc R . .
C7 C -0.3703(6) 0.8013(5) 0.3838(2) 0.0376(10) Uani 1 1 d . . .
H7A H -0.4201 0.9366 0.3856 0.045 Uiso 1 1 calc R . .
H7B H -0.4600 0.7775 0.3483 0.045 Uiso 1 1 calc R . .
C8 C -0.3973(7) 0.7292(7) 0.4725(2) 0.0586(13) Uani 1 1 d . . .
H8A H -0.3492 0.5953 0.4716 0.088 Uiso 1 1 calc R . .
H8B H -0.5444 0.7891 0.4924 0.088 Uiso 1 1 calc R . .
H8C H -0.3153 0.7579 0.5091 0.088 Uiso 1 1 calc R . .
C21 C -0.0356(6) 0.9278(5) 0.07915(19) 0.0264(9) Uani 1 1 d . . .
C22 C 0.0822(6) 0.8022(5) 0.01442(19) 0.0261(9) Uani 1 1 d . . .
C23 C 0.1689(6) 0.6029(5) 0.0266(2) 0.0285(9) Uani 1 1 d . A .
H23 H 0.1455 0.5534 0.0782 0.034 Uiso 1 1 calc R . .
C24 C 0.2861(6) 0.4848(5) -0.0371(2) 0.0284(10) Uani 1 1 d D . .
C26 C 0.508(4) 0.2381(16) -0.1370(9) 0.031(3) Uani 0.494(2) 1 d PD A 1
C26A C 0.491(3) 0.2107(15) -0.1085(9) 0.031(3) Uani 0.506(2) 1 d PD A 2
C27 C 0.448(3) 0.403(3) -0.1806(11) 0.047(7) Uani 0.494(2) 1 d PD A 1
H27 H 0.4747 0.4182 -0.2377 0.056 Uiso 0.494(2) 1 calc PR A 1
C27A C 0.383(5) 0.271(3) -0.0345(11) 0.047(7) Uani 0.506(2) 1 d PD A 2
H27A H 0.3688 0.1961 0.0100 0.056 Uiso 0.506(2) 1 calc PR A 2
C28 C 0.3284(6) 0.5566(5) -0.1170(2) 0.0299(9) Uani 1 1 d D A .
C29 C 0.2441(6) 0.7482(5) -0.1313(2) 0.0307(9) Uani 1 1 d . . .
H29 H 0.2679 0.7945 -0.1837 0.037 Uiso 1 1 calc R A .
C30 C 0.1226(6) 0.8740(5) -0.06722(19) 0.0254(9) Uani 1 1 d . . .
F1 F 0.6280(11) 0.0679(8) -0.1716(4) 0.0454(11) Uani 0.494(2) 1 d PD A 1
F1A F 0.6045(11) 0.0305(8) -0.1313(3) 0.0454(11) Uani 0.506(2) 1 d PD A 2
Si1 Si -0.09279(16) 0.69342(13) 0.33497(5) 0.0296(4) Uani 1 1 d . . .
S25 S 0.4074(14) 0.2418(9) -0.0342(3) 0.0331(10) Uani 0.494(2) 1 d PD A 1
S25A S 0.4873(10) 0.3816(9) -0.1847(2) 0.0331(10) Uani 0.506(2) 1 d PD A 2

loop_
_atom_site_aniso_label
_atom_site_aniso_U_11
_atom_site_aniso_U_22
_atom_site_aniso_U_33
_atom_site_aniso_U_23
_atom_site_aniso_U_13
_atom_site_aniso_U_12
C1 0.028(2) 0.024(2) 0.025(2) -0.0026(17) 0.0004(17) -0.009(2)
C2 0.035(2) 0.025(2) 0.031(2) 0.0015(17) -0.0032(18) -0.013(2)
C3 0.048(3) 0.029(2) 0.0331(19) 0.0060(18) -0.004(2) -0.015(2)
C4 0.079(4) 0.031(2) 0.052(2) 0.002(2) 0.004(3) -0.018(3)
C5 0.045(3) 0.032(2) 0.0298(18) 0.0033(17) -0.0027(19) -0.017(2)
C6 0.055(3) 0.037(2) 0.045(2) 0.0014(19) -0.007(2) -0.023(2)
C7 0.043(3) 0.038(2) 0.0276(18) 0.0013(18) 0.0012(19) -0.016(2)
C8 0.050(3) 0.070(3) 0.040(2) 0.013(2) 0.006(2) -0.016(3)
C21 0.029(3) 0.028(2) 0.0224(18) 0.0030(17) -0.0056(18) -0.013(2)
C22 0.028(2) 0.028(2) 0.0222(17) 0.0030(17) -0.0047(18) -0.012(2)
C23 0.033(3) 0.024(2) 0.0277(18) 0.0053(17) -0.0062(19) -0.011(2)
C24 0.029(3) 0.024(2) 0.0316(19) 0.0039(18) -0.0087(19) -0.010(2)
C26 0.031(4) 0.015(3) 0.040(10) -0.003(5) -0.001(7) -0.004(4)
C26A 0.031(4) 0.015(3) 0.040(10) -0.003(5) -0.001(7) -0.004(4)
C27 0.037(11) 0.057(13) 0.044(9) 0.020(7) -0.005(6) -0.022(10)
C27A 0.037(11) 0.057(13) 0.044(9) 0.020(7) -0.005(6) -0.022(10)
C28 0.030(3) 0.034(2) 0.0242(17) -0.0019(18) -0.0022(19) -0.013(2)
C29 0.038(3) 0.032(2) 0.0219(17) 0.0051(17) -0.0044(18) -0.016(2)
C30 0.028(2) 0.025(2) 0.0212(17) 0.0032(17) -0.0032(18) -0.010(2)
F1 0.053(2) 0.023(2) 0.051(4) -0.003(3) -0.004(3) -0.0084(18)
F1A 0.053(2) 0.023(2) 0.051(4) -0.003(3) -0.004(3) -0.0084(18)
Si1 0.0389(8) 0.0255(6) 0.0228(5) 0.0043(4) -0.0018(5) -0.0133(6)
S25 0.0343(19) 0.0251(13) 0.0351(19) -0.0035(11) -0.0035(13) -0.0082(14)
S25A 0.0343(19) 0.0251(13) 0.0351(19) -0.0035(11) -0.0035(13) -0.0082(14)

loop_
_atom_type_symbol
_atom_type_description
_atom_type_scat_dispersion_real
_atom_type_scat_dispersion_imag
_atom_type_scat_source
C C 0.0181 0.0091 'International Tables Vol C Tables 4.2.6.8 and 6.1.1.4'
H H 0.0000 0.0000 'International Tables Vol C Tables 4.2.6.8 and 6.1.1.4'
F F 0.0727 0.0534 'International Tables Vol C Tables 4.2.6.8 and 6.1.1.4'
S S 0.3331 0.5567 'International Tables Vol C Tables 4.2.6.8 and 6.1.1.4'
Si Si 0.2541 0.3302 'International Tables Vol C Tables 4.2.6.8 and 6.1.1.4'

loop_
_exptl_crystal_face_index_h
_exptl_crystal_face_index_k
_exptl_crystal_face_index_l
_exptl_crystal_face_perp_dist
_exptl_oxdiff_crystal_face_indexfrac_h
_exptl_oxdiff_crystal_face_indexfrac_k
_exptl_oxdiff_crystal_face_indexfrac_l
_exptl_oxdiff_crystal_face_x
_exptl_oxdiff_crystal_face_y
_exptl_oxdiff_crystal_face_z
2 -3 0 0.0513 2.0000 -3.4999 -0.0008 0.4782 -0.1401 0.9466
0 -1 10 0.0171 -0.0000 -1.0002 9.9995 0.9439 -0.0895 -0.2930
0 1 -10 0.0293 0.0000 0.5002 -9.9996 -0.8873 0.1193 0.3807
0 1 -10 0.0171 0.0000 1.0002 -9.9995 -0.9439 0.0895 0.2930
1 -3 -5 0.0411 1.0000 -2.9999 -5.0005 -0.0350 0.0791 0.9267
-5 -3 0 0.0871 -5.0000 -3.0001 -0.0010 0.1326 1.0511 -0.3058
5 3 0 0.0871 5.0000 3.0001 0.0010 -0.1326 -1.0511 0.3058
-1 3 5 0.0383 -1.0000 3.4999 5.0007 -0.0215 -0.1090 -1.0144
1 -3 -5 0.0383 1.0000 -3.4999 -5.0007 0.0215 0.1090 1.0144
0 -1 10 0.0293 -0.0000 -0.5002 9.9996 0.8873 -0.1193 -0.3807
4 1 5 0.0759 4.0000 1.0000 5.0003 0.4676 -0.8320 0.2560

loop_
_geom_angle_atom_site_label_1
_geom_angle_atom_site_label_2
_geom_angle_atom_site_label_3
_geom_angle
_geom_angle_site_symmetry_1
_geom_angle_site_symmetry_3
C2 C1 C21 177.9(4) . .
C1 C2 Si1 173.5(3) . .
C4 C3 Si1 115.6(3) . .
C6 C5 Si1 113.5(2) . .
C8 C7 Si1 114.8(3) . .
C22 C21 C1 119.3(3) . .
C22 C21 C30 122.0(3) . 2_575
C30 C21 C1 118.8(3) 2_575 .
C21 C22 C23 121.8(3) . .
C21 C22 C30 120.1(3) . .
C23 C22 C30 118.1(3) . .
C24 C23 C22 120.3(3) . .
C23 C24 C27A 126.4(8) . .
C23 C24 C28 121.3(3) . .
C23 C24 S25 127.2(3) . .
C27A C24 S25 2.7(13) . .
C28 C24 C27A 112.4(8) . .
C28 C24 S25 111.5(3) . .
C27 C26 S25 119.0(11) . .
F1 C26 C27 123.4(11) . .
F1 C26 S25 117.3(7) . .
C27A C26A F1A 126.1(10) . .
C27A C26A S25A 118.0(10) . .
F1A C26A S25A 115.8(8) . .
C26 C27 C28 105.7(12) . .
C26A C27A C24 107.0(12) . .
C24 C28 C27 112.8(8) . .
C24 C28 S25A 112.5(3) . .
C27 C28 S25A 6.1(9) . .
C29 C28 C24 119.9(3) . .
C29 C28 C27 127.0(8) . .
C29 C28 S25A 127.6(3) . .
C28 C29 C30 120.4(3) . .
C21 C30 C22 118.0(3) 2_575 .
C29 C30 C21 122.0(3) . 2_575
C29 C30 C22 120.0(3) . .
C2 Si1 C3 108.44(16) . .
C2 Si1 C5 106.38(14) . .
C2 Si1 C7 109.34(16) . .
C3 Si1 C5 111.48(17) . .
C7 Si1 C3 110.98(17) . .
C7 Si1 C5 110.07(17) . .
C24 S25 C26 90.2(5) . .
C28 S25A C26A 90.1(4) . .

loop_
_geom_bond_atom_site_label_1
_geom_bond_atom_site_label_2
_geom_bond_distance
_geom_bond_site_symmetry_2
C1 C2 1.202(4) .
C1 C21 1.438(4) .
C2 Si1 1.842(3) .
C3 C4 1.525(6) .
C3 Si1 1.869(4) .
C5 C6 1.530(5) .
C5 Si1 1.877(3) .
C7 C8 1.531(5) .
C7 Si1 1.866(4) .
C21 C22 1.406(5) .
C21 C30 1.419(5) 2_575
C22 C23 1.427(5) .
C22 C30 1.455(5) .
C23 C24 1.365(5) .
C24 C27A 1.52(2) .
C24 C28 1.435(5) .
C24 S25 1.726(7) .
C26 C27 1.36(2) .
C26 F1 1.350(10) .
C26 S25 1.731(12) .
C26A C27A 1.34(2) .
C26A F1A 1.341(10) .
C26A S25A 1.768(11) .
C27 C28 1.52(2) .
C28 C29 1.378(5) .
C28 S25A 1.707(7) .
C29 C30 1.405(5) .
C30 C21 1.419(5) 2_575
